data_2240736
loop_
_publ_author_name
'Mohamed, Shaaban K.'
'Knight, Kyle S.'
'Akkurt, Mehmet'
'Hussein, Bahgat R. M.'
'Albayati, Mustafa R.'

_publ_section_title
;
 Crystal structure of
 <i>N</i>-[4-amino-5-cyano-6-(methylsulfanyl)pyridin-2-yl]-2-chloroacetamide
;
_journal_coeditor_code HB7362
_journal_issue 3
_journal_name_full 'Acta Crystallographica Section E'
_journal_page_first o169
_journal_page_last o170
_journal_paper_doi 10.1107/S2056989015002431
_journal_volume 71
_journal_year 2015
_chemical_formula_iupac 'C9 H9 Cl N4 O S'
_chemical_formula_moiety 'C9 H9 Cl N4 O S'
_chemical_formula_sum 'C9 H9 Cl N4 O S'
_chemical_formula_weight 256.71
_chemical_name_systematic
;
<i>N</i>-[4-Amino-5-cyano-6-(methylsulfanyl)pyridin-2-yl]-2-chloroacetamide
;
_space_group_IT_number 14
_symmetry_cell_setting monoclinic
_symmetry_space_group_name_Hall '-P 2ybc'
_symmetry_space_group_name_H-M 'P 1 21/c 1'
_atom_sites_solution_hydrogens mixed
_cell_angle_alpha 90
_cell_angle_beta 103.562(5)
_cell_angle_gamma 90
_cell_formula_units_Z 4
_cell_length_a 5.1654(7)
_cell_length_b 20.483(3)
_cell_length_c 10.9489(14)
_cell_measurement_reflns_used 3684
_cell_measurement_temperature 200(2)
_cell_measurement_theta_max 24.93
_cell_measurement_theta_min 2.76
_cell_volume 1126.1(3)
_computing_cell_refinement
;
SAINT (Bruker, 2009)
;
_computing_data_collection
;
APEX2 (Bruker, 2009)
;
_computing_data_reduction
;
SAINT (Bruker, 2009)
;
_computing_molecular_graphics
;
ORTEP-3 for Windows (Farrugia, 2012)
;
_computing_publication_material
;
PLATON (Spek, 2009)
;
_computing_structure_refinement
;
SHELXL2014 (Sheldrick, 2015)
;
_computing_structure_solution
;
SHELXS2014 (Sheldrick, 2008)
;
_diffrn_ambient_temperature 200(2)
_diffrn_measured_fraction_theta_full 0.966
_diffrn_measured_fraction_theta_max 0.992
_diffrn_measurement_device_type 'Bruker SMART X2S benchtop'
_diffrn_measurement_method '\w scans'
_diffrn_radiation_monochromator 'doubly curved silicon crystal'
_diffrn_radiation_source 'XOS X-beam microfocus source'
_diffrn_radiation_type MoK\a
_diffrn_radiation_wavelength 0.71073
_diffrn_reflns_av_R_equivalents 0.0427
_diffrn_reflns_limit_h_max 6
_diffrn_reflns_limit_h_min -6
_diffrn_reflns_limit_k_max 24
_diffrn_reflns_limit_k_min -24
_diffrn_reflns_limit_l_max 10
_diffrn_reflns_limit_l_min -12
_diffrn_reflns_number 11998
_diffrn_reflns_reduction_process
;
;
_diffrn_reflns_theta_full 25.24
_diffrn_reflns_theta_max 25.00
_diffrn_reflns_theta_min 2.76
_exptl_absorpt_coefficient_mu 0.508
_exptl_absorpt_correction_T_max 0.9509
_exptl_absorpt_correction_T_min 0.7558
_exptl_absorpt_correction_type multi-scan
_exptl_absorpt_process_details
;
(SADABS; Bruker, 2008)
;
_exptl_crystal_colour yellow
_exptl_crystal_density_diffrn 1.514
_exptl_crystal_density_method 'Not Measured'
_exptl_crystal_description needle
_exptl_crystal_F_000 528
_exptl_crystal_size_max 0.500
_exptl_crystal_size_mid 0.160
_exptl_crystal_size_min 0.100
_refine_diff_density_max 0.336
_refine_diff_density_min -0.405
_refine_ls_extinction_method none
_refine_ls_goodness_of_fit_ref 1.045
_refine_ls_hydrogen_treatment mixed
_refine_ls_matrix_type full
_refine_ls_number_parameters 152
_refine_ls_number_reflns 1960
_refine_ls_number_restraints 3
_refine_ls_restrained_S_all 1.046
_refine_ls_R_factor_all 0.0455
_refine_ls_R_factor_gt 0.0350
_refine_ls_shift/su_max 0.000
_refine_ls_shift/su_mean 0.000
_refine_ls_structure_factor_coef Fsqd
_refine_ls_weighting_details 'w=1/[\s^2^(Fo^2^)+(0.0489P)^2^+0.4578P] where P=(Fo^2^+2Fc^2^)/3'
_refine_ls_weighting_scheme calc
_refine_ls_wR_factor_gt 0.0896
_refine_ls_wR_factor_ref 0.0955
_reflns_number_gt 1634
_reflns_number_total 1960
_reflns_threshold_expression I>2\s(I)
_cod_data_source_file hb7362sup1.cif
_cod_data_source_block I
_cod_original_sg_symbol_H-M 'P 21/c'
_cod_database_code 2240736
_cod_database_fobs_code 2240736

loop_
_symmetry_equiv_pos_site_id
_symmetry_equiv_pos_as_xyz
1 x,y,z
2 -x,1/2+y,1/2-z
3 -x,-y,-z
4 x,1/2-y,1/2+z

loop_
_atom_site_aniso_label
_atom_site_aniso_U_11
_atom_site_aniso_U_22
_atom_site_aniso_U_33
_atom_site_aniso_U_12
_atom_site_aniso_U_13
_atom_site_aniso_U_23
Cl1 0.1097(6) 0.0365(4) 0.0449(4) 0.0030(3) 0.0458(4) 0.0068(3)
S1 0.0342(3) 0.0178(3) 0.0481(4) -0.0007(2) 0.0187(3) 0.0002(2)
O1 0.0775(12) 0.0217(8) 0.0684(13) 0.0051(8) 0.0560(10) 0.0063(8)
N1 0.0238(8) 0.0210(8) 0.0258(9) -0.0004(6) 0.0098(7) -0.0004(7)
N2 0.0379(10) 0.0258(9) 0.0344(11) 0.0008(8) 0.0236(8) -0.0009(8)
N3 0.0357(10) 0.0333(10) 0.0374(11) -0.0070(8) 0.0168(9) 0.0024(9)
N4 0.0313(9) 0.0204(8) 0.0299(10) 0.0014(7) 0.0198(7) 0.0009(7)
C1 0.0225(9) 0.0230(10) 0.0221(11) 0.0007(8) 0.0086(8) 0.0021(8)
C2 0.0299(10) 0.0201(10) 0.0274(11) -0.0009(8) 0.0139(9) 0.0005(8)
C3 0.0221(9) 0.0233(10) 0.0238(11) 0.0013(8) 0.0085(8) 0.0005(8)
C4 0.0224(10) 0.0226(10) 0.0252(11) -0.0024(7) 0.0095(8) 0.0017(8)
C5 0.0204(9) 0.0200(10) 0.0280(11) -0.0008(7) 0.0063(8) 0.0004(8)
C6 0.0263(10) 0.0223(10) 0.0275(11) -0.0013(8) 0.0093(9) 0.0001(9)
C7 0.0363(12) 0.0281(12) 0.0445(14) 0.0043(9) 0.0141(10) -0.0061(10)
C8 0.0380(11) 0.0239(11) 0.0354(13) 0.0009(9) 0.0209(10) 0.0022(9)
C9 0.0536(14) 0.0309(12) 0.0516(16) 0.0008(11) 0.0353(12) 0.0055(11)

loop_
_atom_site_type_symbol
_atom_site_label
_atom_site_fract_x
_atom_site_fract_y
_atom_site_fract_z
_atom_site_U_iso_or_equiv
_atom_site_thermal_displace_type
_atom_site_calc_flag
_atom_site_refinement_flags
_atom_site_occupancy
Cl Cl1 0.63935(18) -0.00064(3) 0.86334(7) 0.0591(3) Uani d . 1.000
S S1 0.99138(10) 0.34034(2) 0.48516(6) 0.0319(2) Uani d . 1.000
O O1 0.7921(4) 0.02162(8) 0.61866(18) 0.0494(6) Uani d . 1.000
N N1 0.8476(3) 0.22309(8) 0.55160(16) 0.0229(5) Uani d . 1.000
N N2 1.2836(4) 0.11962(8) 0.34016(18) 0.0302(6) Uani d D 1.000
N N3 1.4013(3) 0.28346(9) 0.27223(18) 0.0341(6) Uani d . 1.000
N N4 0.7070(3) 0.13030(8) 0.62971(16) 0.0251(5) Uani d . 1.000
C C1 0.8574(4) 0.15744(9) 0.55067(18) 0.0220(6) Uani d . 1.000
C C2 0.9959(4) 0.12055(10) 0.48191(18) 0.0246(6) Uani d . 1.000
C C3 1.1424(4) 0.15360(9) 0.40844(18) 0.0226(6) Uani d . 1.000
C C4 1.1368(4) 0.22219(10) 0.40856(19) 0.0228(6) Uani d . 1.000
C C5 0.9869(4) 0.25440(10) 0.48268(19) 0.0227(6) Uani d . 1.000
C C6 1.2825(4) 0.25766(9) 0.3341(2) 0.0249(6) Uani d . 1.000
C C7 0.7603(4) 0.35817(11) 0.5806(2) 0.0355(7) Uani d . 1.000
C C8 0.6819(4) 0.06691(10) 0.6581(2) 0.0304(7) Uani d . 1.000
C C9 0.4941(5) 0.05515(11) 0.7435(2) 0.0416(8) Uani d . 1.000
H H2 0.99210 0.07420 0.48430 0.0300 Uiso c RU 1.000
H H2A 1.358(6) 0.1378(14) 0.287(2) 0.0890 Uiso d DU 1.000
H H2B 1.269(7) 0.0780(5) 0.339(3) 0.0890 Uiso d DU 1.000
H H4 0.61790 0.15830 0.66520 0.0300 Uiso c RU 1.000
H H7A 0.57850 0.34940 0.53250 0.0530 Uiso c RU 1.000
H H7B 0.77610 0.40420 0.60550 0.0530 Uiso c RU 1.000
H H7C 0.80060 0.33060 0.65590 0.0530 Uiso c RU 1.000
H H9A 0.32330 0.03740 0.69400 0.0500 Uiso c RU 1.000
H H9B 0.45690 0.09690 0.78160 0.0500 Uiso c RU 1.000

loop_
_atom_type_symbol
_atom_type_description
_atom_type_scat_dispersion_real
_atom_type_scat_dispersion_imag
_atom_type_scat_source
C C 0.0033 0.0016 ' International Tables Vol C Tables 4.2.6.8 and 6.1.1.4'
H H 0.0000 0.0000 ' International Tables Vol C Tables 4.2.6.8 and 6.1.1.4'
Cl Cl 0.1484 0.1585 ' International Tables Vol C Tables 4.2.6.8 and 6.1.1.4'
N N 0.0061 0.0033 ' International Tables Vol C Tables 4.2.6.8 and 6.1.1.4'
O O 0.0106 0.0060 ' International Tables Vol C Tables 4.2.6.8 and 6.1.1.4'
S S 0.1246 0.1234 ' International Tables Vol C Tables 4.2.6.8 and 6.1.1.4'

loop_
_geom_angle_atom_site_label_1
_geom_angle_atom_site_label_2
_geom_angle_atom_site_label_3
_geom_angle
_geom_angle_publ_flag
C5 S1 C7 101.76(10) no
C1 N1 C5 116.95(17) no
C1 N4 C8 128.28(17) no
N1 C1 N4 111.30(17) no
N1 C1 C2 125.23(19) no
N4 C1 C2 123.48(17) no
C1 C2 C3 117.89(18) no
C3 N2 H2B 118(2) no
H2A N2 H2B 118(3) no
C3 N2 H2A 122.6(19) no
C2 C3 C4 117.94(18) no
N2 C3 C4 121.91(18) no
N2 C3 C2 120.15(17) no
C3 C4 C5 118.85(19) no
C3 C4 C6 119.57(18) no
C5 C4 C6 121.58(18) no
C1 N4 H4 116.00 no
C8 N4 H4 116.00 no
S1 C5 N1 118.85(15) no
N1 C5 C4 123.13(19) no
S1 C5 C4 118.02(16) no
N3 C6 C4 177.0(2) no
N4 C8 C9 113.90(18) no
O1 C8 N4 125.0(2) no
O1 C8 C9 121.1(2) no
Cl1 C9 C8 109.80(17) no
C1 C2 H2 121.00 no
C3 C2 H2 121.00 no
S1 C7 H7A 109.00 no
S1 C7 H7B 110.00 no
S1 C7 H7C 109.00 no
H7A C7 H7B 109.00 no
H7A C7 H7C 110.00 no
H7B C7 H7C 109.00 no
Cl1 C9 H9A 110.00 no
Cl1 C9 H9B 110.00 no
C8 C9 H9A 110.00 no
C8 C9 H9B 110.00 no
H9A C9 H9B 108.00 no

loop_
_geom_bond_atom_site_label_1
_geom_bond_atom_site_label_2
_geom_bond_distance
_geom_bond_publ_flag
Cl1 C9 1.769(2) no
S1 C5 1.761(2) no
S1 C7 1.799(2) no
O1 C8 1.219(3) no
N1 C1 1.346(2) no
N1 C5 1.324(3) no
N2 C3 1.353(3) no
N3 C6 1.144(3) no
N4 C1 1.406(3) no
N4 C8 1.348(3) no
C1 C2 1.379(3) no
C2 C3 1.401(3) no
N2 H2A 0.85(3) no
N2 H2B 0.856(11) no
C3 C4 1.405(3) no
N4 H4 0.8800 no
C4 C5 1.410(3) no
C4 C6 1.431(3) no
C8 C9 1.516(3) no
C2 H2 0.9500 no
C7 H7A 0.9800 no
C7 H7B 0.9800 no
C7 H7C 0.9800 no
C9 H9A 0.9900 no
C9 H9B 0.9900 no

loop_
_geom_hbond_atom_site_label_D
_geom_hbond_atom_site_label_H
_geom_hbond_atom_site_label_A
_geom_hbond_site_symmetry_A
_geom_hbond_distance_DH
_geom_hbond_distance_HA
_geom_hbond_distance_DA
_geom_hbond_angle_DHA
_geom_hbond_publ_flag
C2 H2 O1 . 0.95 2.26 2.863(3) 121 yes
N2 H2B O1 3_756 0.856(11) 2.132(14) 2.968(2) 165(3) yes
N4 H4 N3 4_455 0.88 2.16 3.034(2) 172 yes
C9 H9B N3 4_455 0.99 2.47 3.366(3) 151 yes

loop_
_geom_torsion_atom_site_label_1
_geom_torsion_atom_site_label_2
_geom_torsion_atom_site_label_3
_geom_torsion_atom_site_label_4
_geom_torsion
_geom_torsion_publ_flag
C7 S1 C5 N1 -4.84(19) no
C7 S1 C5 C4 176.27(17) no
C5 N1 C1 N4 178.53(17) no
C1 N1 C5 S1 -177.61(15) no
C1 N1 C5 C4 1.2(3) no
C5 N1 C1 C2 -1.4(3) no
C1 N4 C8 O1 0.6(4) no
C8 N4 C1 N1 -175.96(19) no
C8 N4 C1 C2 4.0(3) no
C1 N4 C8 C9 -177.90(19) no
N4 C1 C2 C3 -178.82(18) no
N1 C1 C2 C3 1.1(3) no
C1 C2 C3 N2 179.40(19) no
C1 C2 C3 C4 -0.6(3) no
N2 C3 C4 C5 -179.5(2) no
C2 C3 C4 C6 -179.61(19) no
N2 C3 C4 C6 0.4(3) no
C2 C3 C4 C5 0.5(3) no
C6 C4 C5 N1 179.3(2) no
C3 C4 C5 S1 178.04(16) no
C3 C4 C5 N1 -0.8(3) no
C6 C4 C5 S1 -1.9(3) no
O1 C8 C9 Cl1 46.4(3) no
N4 C8 C9 Cl1 -135.06(17) no
